data_1535187
loop_
_publ_author_name
'Stoewe, K.'
'Napoli, C.'
'Appel, S.'

_publ_section_title
;
 Die Kristallstrukturen von K Nd Te4, Rb Pr Te4 und Rb Nd Te4 -
 Untersuchungen zur thermischen Stabilitaet von K Nd Te4 sowie Bemerkungen
 zu einigen anderen Vertretern der Zusammensetzung A Ln Te4 (A = K, Rb, Cs
 und Ln = Seltenerd-Metall)
;
_journal_name_full 'Zeitschrift fuer Anorganische und Allgemeine Chemie'
_journal_page_first 321
_journal_page_last 326
_journal_volume 629
_journal_year 2003
_chemical_formula_sum 'Pr Rb Te4'
_chemical_name_systematic 'Rb (Pr Te4)'
_space_group_IT_number 125
_symmetry_space_group_name_Hall '-P 4a 2b'
_symmetry_space_group_name_H-M 'P 4/n b m :2'
_cell_angle_alpha 90
_cell_angle_beta 90
_cell_angle_gamma 90
_cell_formula_units_Z 2
_cell_length_a 6.937
_cell_length_b 6.937
_cell_length_c 9.074
_cell_volume 436.659
_citation_journal_id_ASTM ZAACAB
_cod_data_source_file Stoewe_ZAACAB_2003_839.cif
_cod_data_source_block Pr1Rb1Te4
_cod_original_cell_volume 436.6588
_cod_original_formula_sum 'Pr1 Rb1 Te4'
_cod_database_code 1535187

loop_
_symmetry_equiv_pos_as_xyz
x,y,z
-y+1/2,x,z
-x+1/2,-y+1/2,z
y,-x+1/2,z
x,-y+1/2,-z
y,x,-z
-x+1/2,y,-z
-y+1/2,-x+1/2,-z
-x,-y,-z
y-1/2,-x,-z
x-1/2,y-1/2,-z
-y,x-1/2,-z
-x,y-1/2,z
-y,-x,z
x-1/2,-y,z
y-1/2,x-1/2,z

loop_
_atom_site_label
_atom_site_type_symbol
_atom_site_fract_x
_atom_site_fract_y
_atom_site_fract_z
_atom_site_occupancy
_atom_site_U_iso_or_equiv
Pr1 Pr 0.25 0.25 0.5 1 0.0
Rb1 Rb 0.25 0.25 0 1 0.0
Te1 Te 0.60843 0.10843 0.29229 1 0.0
